data_1526651
loop_
_publ_author_name
'Smith, M.D.'
'Miller, G.J.'

_publ_section_title
;
 Tantalum-niobium mixing in Ta3-x Nbx Te I7 (0 <= x <= 3)
;
_journal_name_full 'Zeitschrift fuer Anorganische und Allgemeine Chemie'
_journal_page_first 94
_journal_page_last 102
_journal_volume 626
_journal_year 2000
_chemical_formula_sum 'I7 Nb1.03 Ta1.97 Te'
_chemical_name_systematic '(Ta1.97 Nb1.03) Te I7'
_space_group_IT_number 186
_symmetry_space_group_name_Hall 'P 6c -2c'
_symmetry_space_group_name_H-M 'P 63 m c'
_cell_angle_alpha 90
_cell_angle_beta 90
_cell_angle_gamma 120
_cell_formula_units_Z 2
_cell_length_a 7.599
_cell_length_b 7.599
_cell_length_c 13.892
_cell_volume 694.718
_citation_journal_id_ASTM ZAACAB
_cod_data_source_file Smith_ZAACAB_2000_805.cif
_cod_data_source_block I7Nb1.03Ta1.97Te1
_cod_original_cell_volume 694.7176
_cod_original_formula_sum 'I7 Nb1.03 Ta1.97 Te1'
_cod_database_code 1526651

loop_
_symmetry_equiv_pos_as_xyz
x,y,z
x-y,x,z+1/2
-y,x-y,z
-x,-y,z+1/2
-x+y,-x,z
y,-x+y,z+1/2
y,x,z+1/2
-x+y,y,z
-x,-x+y,z+1/2
-y,-x,z
x-y,-y,z+1/2
x,x-y,z

loop_
_atom_site_label
_atom_site_type_symbol
_atom_site_fract_x
_atom_site_fract_y
_atom_site_fract_z
_atom_site_occupancy
_atom_site_U_iso_or_equiv
I2 I-1 0.83053 0.16947 0.6192 1 0.0
Nb1 Nb+3 0.86784 0.13216 0.25 0.342 0.0
I1 I-1 0.3333 0.6667 0.6461 1 0.0
Ta1 Ta+3 0.86784 0.13216 0.25 0.658 0.0
Te1 Te-2 0 0 0.4001 1 0.0
I3 I-1 0.4982 0.5018 0.3617 1 0.0
